data_2108190
loop_
_publ_author_name
'Ridgway, Benjamin M.'
'Foi, Ana'
'Corr\^ea, Rodrigo S.'
'Bikiel, Damian E.'
'Ellena, Javier'
'Doctorovich, Fabio'
'Di Salvo, Florencia'

_publ_section_title
;
 Conformational and structural diversity of iridium dimethyl sulfoxide
 complexes
;
_journal_issue 6
_journal_name_full 'Acta Crystallographica Section B'
_journal_page_first 1032
_journal_page_last 1042
_journal_paper_doi 10.1107/S2052520617011490
_journal_volume 73
_journal_year 2017
_chemical_formula_moiety 'K, C4 H23 Cl4 Ir O2 S2, 0.25(H2 O)'
_chemical_formula_sum 'C4 H12.5 Cl4 Ir K O2.25 S2'
_chemical_formula_weight 533.90
_chemical_name_common
;
'Potassium tetrachlorobis(dimethyl sulfoxide)iridate(III) 0.25-hydrate'
;
_chemical_name_systematic
;
'Potassium tetrachlorobis(dimethyl sulfoxide)iridate(III) 0.25-hydrate'
;
_space_group_crystal_system monoclinic
_space_group_IT_number 14
_space_group_name_Hall '-P 2ybc'
_space_group_name_H-M_alt 'P 1 21/c 1'
_symmetry_space_group_name_Hall '-P 2ybc'
_symmetry_space_group_name_H-M 'P 1 21/c 1'
_atom_sites_solution_hydrogens mixed
_audit_creation_method SHELXL-2016/6
_cell_angle_alpha 90
_cell_angle_beta 111.581(2)
_cell_angle_gamma 90
_cell_formula_units_Z 4
_cell_length_a 12.7530(4)
_cell_length_b 7.8356(2)
_cell_length_c 15.3277(5)
_cell_measurement_reflns_used 41415
_cell_measurement_temperature 293(2)
_cell_measurement_theta_max 26.373
_cell_measurement_theta_min 2.91
_cell_volume 1424.29(8)
_computing_cell_refinement 'Scalepack (Otwinowski & Minor 1997)'
_computing_data_collection 'COLLECT (Enraf-Nonius, 1997-2004)'
_computing_data_reduction
;
'DENZO and Scalepack (Otwinowski & Minor 1997)'
;
_computing_molecular_graphics
;
C.B. Hubschle, G.M. Scheldrick, and B. Dittrich
Shelxle: a Qt graphical user interface for SHELXL
J. Appl. Cryst., 44 (2011) 1281--1284
;
_computing_publication_material
;
The PyMol Molecular Graphics System, Version #, Schrodinger, LLC.
Version 1.7.2.1
;
_computing_structure_refinement 'SHELXL-2016/6 (Sheldrick, 2016)'
_computing_structure_solution 'SHELXS-86 (Sheldrick, 1986)'
_diffrn_ambient_temperature 293(2)
_diffrn_detector 'CCD plate'
_diffrn_detector_area_resol_mean 9
_diffrn_measured_fraction_theta_full 0.992
_diffrn_measured_fraction_theta_max 0.992
_diffrn_measurement_device '95mm CCD camera on \k-goniostat'
_diffrn_measurement_device_type KappaCCD
_diffrn_radiation_monochromator 'horizonally mounted graphite crystal'
_diffrn_radiation_probe x-ray
_diffrn_radiation_type MoK\a
_diffrn_radiation_wavelength 0.71073
_diffrn_reflns_av_R_equivalents 0.1038
_diffrn_reflns_av_unetI/netI 0.0851
_diffrn_reflns_Laue_measured_fraction_full 0.992
_diffrn_reflns_Laue_measured_fraction_max 0.992
_diffrn_reflns_limit_h_max 15
_diffrn_reflns_limit_h_min -15
_diffrn_reflns_limit_k_max 9
_diffrn_reflns_limit_k_min -9
_diffrn_reflns_limit_l_max 18
_diffrn_reflns_limit_l_min -17
_diffrn_reflns_number 8611
_diffrn_reflns_point_group_measured_fraction_full 0.992
_diffrn_reflns_point_group_measured_fraction_max 0.992
_diffrn_reflns_reduction_process
;
 Scaled and merged with Sortav
 R.H. Blessing, (1987) Cryst. Rev. 1, 3-58
 R.H. Blessing, (1989) J. Appl. Cryst. 22, 396-397
;
_diffrn_reflns_theta_full 25.000
_diffrn_reflns_theta_max 25.000
_diffrn_reflns_theta_min 2.967
_exptl_absorpt_coefficient_mu 10.687
_exptl_absorpt_correction_T_max 0.517
_exptl_absorpt_correction_T_min 0.134
_exptl_absorpt_correction_type gaussian
_exptl_absorpt_process_details
;
   P. Coppens, L. Leiserowitz, D Rabinovich, Acta Cryst.
   (1965), 18, 1035-1038
;
_exptl_crystal_colour yellow
_exptl_crystal_density_diffrn 2.490
_exptl_crystal_description prism
_exptl_crystal_F_000 1002
_exptl_crystal_recrystallization_method 'Crystallized from DMSO solution of title compound. '
_exptl_crystal_size_max 0.16
_exptl_crystal_size_mid 0.11
_exptl_crystal_size_min 0.09
_refine_diff_density_max 1.730
_refine_diff_density_min -2.898
_refine_diff_density_rms 0.248
_refine_ls_extinction_method none
_refine_ls_goodness_of_fit_ref 0.953
_refine_ls_hydrogen_treatment constr
_refine_ls_matrix_type full
_refine_ls_number_parameters 143
_refine_ls_number_reflns 2490
_refine_ls_number_restraints 0
_refine_ls_restrained_S_all 0.953
_refine_ls_R_factor_all 0.0602
_refine_ls_R_factor_gt 0.0458
_refine_ls_shift/su_max 0.000
_refine_ls_shift/su_mean 0.000
_refine_ls_structure_factor_coef Fsqd
_refine_ls_weighting_details 'w=1/[\s^2^(Fo^2^)+(0.0507P)^2^] where P=(Fo^2^+2Fc^2^)/3'
_refine_ls_weighting_scheme calc
_refine_ls_wR_factor_gt 0.1099
_refine_ls_wR_factor_ref 0.1185
_reflns_Friedel_coverage 0.000
_reflns_number_gt 1781
_reflns_number_total 2490
_reflns_threshold_expression 'I > 2\s(I)'
_cod_data_source_file lo5014sup1.cif
_cod_data_source_block 1a_beta
_cod_original_formula_sum 'C4 H12.5 Cl4 Ir1 K1 O2.25 S2'
_cod_database_code 2108190
_shelx_shelxl_version_number 2016/6
_shelx_space_group_comment
;
The symmetry employed for this shelxl refinement is uniquely defined
by the following loop, which should always be used as a source of
symmetry information in preference to the above space-group names.
They are only intended as comments.
;
_shelx_estimated_absorpt_t_min 0.415
_shelx_estimated_absorpt_t_max 0.415

loop_
_space_group_symop_operation_xyz
'x, y, z'
'-x, y+1/2, -z+1/2'
'-x, -y, -z'
'x, -y-1/2, z-1/2'

loop_
_atom_site_label
_atom_site_type_symbol
_atom_site_fract_x
_atom_site_fract_y
_atom_site_fract_z
_atom_site_U_iso_or_equiv
_atom_site_adp_type
_atom_site_occupancy
_atom_site_site_symmetry_order
_atom_site_calc_flag
_atom_site_refinement_flags_posn
_atom_site_refinement_flags_adp
_atom_site_refinement_flags_occupancy
_atom_site_disorder_assembly
_atom_site_disorder_group
Ir1 Ir 0.000000 0.000000 0.000000 0.02889(18) Uani 1 2 d S . P A .
Ir2 Ir 0.500000 0.500000 0.000000 0.03579(19) Uani 1 2 d S . P A .
Cl1 Cl 0.19291(12) 0.0688(2) 0.06398(12) 0.0445(4) Uani 1 1 d . . . . .
Cl2 Cl 0.03468(13) -0.24915(19) 0.09313(11) 0.0416(4) Uani 1 1 d . . . . .
Cl3 Cl 0.38743(16) 0.7121(2) 0.03150(16) 0.0609(5) Uani 1 1 d . . . . .
Cl4 Cl 0.33565(15) 0.3439(3) -0.08381(13) 0.0566(5) Uani 1 1 d . . . . .
S1 S -0.02358(14) 0.1465(2) 0.12207(11) 0.0390(4) Uani 1 1 d . . . . .
S2 S 0.50000(15) 0.3508(3) 0.13000(12) 0.0494(5) Uani 1 1 d . . . . .
O1 O -0.0338(5) 0.3332(6) 0.1116(4) 0.0624(15) Uani 1 1 d . . . . .
O2 O 0.4076(4) 0.3911(8) 0.1619(4) 0.0687(16) Uani 1 1 d . . . . .
O1W O 0.2819(17) 0.427(3) 0.2499(14) 0.060(5) Uani 0.25 1 d . . P . .
H1W H 0.326887 0.347353 0.263737 0.090 Uiso 0.25 1 d R U P A .
H2W H 0.323776 0.499701 0.282487 0.090 Uiso 0.25 1 d R U P . .
C1 C 0.0881(6) 0.1045(10) 0.2297(4) 0.0496(18) Uani 1 1 d . . . . .
H1A H 0.071538 0.155506 0.280152 0.074 Uiso 1 1 calc R U . . .
H1B H 0.156812 0.151869 0.228120 0.074 Uiso 1 1 calc R U . . .
H1C H 0.096591 -0.016528 0.239337 0.074 Uiso 1 1 calc R U . . .
C2 C -0.1399(6) 0.0696(11) 0.1459(6) 0.058(2) Uani 1 1 d . . . . .
H2A H -0.208335 0.098740 0.094995 0.087 Uiso 1 1 calc R U . . .
H2B H -0.140293 0.120272 0.202813 0.087 Uiso 1 1 calc R U . . .
H2C H -0.134577 -0.052205 0.152920 0.087 Uiso 1 1 calc R U . . .
C3 C 0.4973(8) 0.1264(10) 0.1132(6) 0.074(3) Uani 1 1 d . . . . .
H3A H 0.426492 0.094079 0.066037 0.111 Uiso 1 1 calc R U . . .
H3B H 0.506309 0.069880 0.171049 0.111 Uiso 1 1 calc R U . . .
H3C H 0.557636 0.093968 0.093311 0.111 Uiso 1 1 calc R U . . .
C4 C 0.6276(6) 0.3763(13) 0.2269(5) 0.072(3) Uani 1 1 d . . . . .
H4A H 0.627235 0.303574 0.277158 0.108 Uiso 1 1 calc R U . . .
H4B H 0.635210 0.493001 0.247267 0.108 Uiso 1 1 calc R U . . .
H4C H 0.689735 0.346076 0.208819 0.108 Uiso 1 1 calc R U . . .
K1 K 0.18504(14) 0.4720(2) 0.03656(13) 0.0543(5) Uani 1 1 d . . . A 2

loop_
_atom_site_aniso_label
_atom_site_aniso_U_11
_atom_site_aniso_U_22
_atom_site_aniso_U_33
_atom_site_aniso_U_23
_atom_site_aniso_U_13
_atom_site_aniso_U_12
Ir1 0.0255(3) 0.0293(3) 0.0299(3) 0.00262(12) 0.0079(2) 0.00003(12)
Ir2 0.0273(3) 0.0432(3) 0.0336(3) -0.00232(13) 0.0073(2) -0.00532(13)
Cl1 0.0274(8) 0.0547(11) 0.0458(10) 0.0018(8) 0.0067(7) -0.0042(7)
Cl2 0.0491(9) 0.0344(9) 0.0407(9) 0.0109(7) 0.0159(7) 0.0044(7)
Cl3 0.0573(11) 0.0508(11) 0.0836(14) -0.0036(9) 0.0366(11) 0.0024(9)
Cl4 0.0410(10) 0.0721(13) 0.0461(10) -0.0064(9) 0.0037(8) -0.0231(9)
S1 0.0429(10) 0.0385(9) 0.0335(9) -0.0011(7) 0.0116(7) 0.0047(7)
S2 0.0408(10) 0.0642(13) 0.0382(10) 0.0062(8) 0.0086(8) -0.0098(8)
O1 0.098(4) 0.030(3) 0.051(3) -0.001(2) 0.018(3) 0.018(3)
O2 0.054(3) 0.102(5) 0.056(3) 0.013(3) 0.027(3) -0.004(3)
O1W 0.056(12) 0.058(13) 0.074(15) -0.007(10) 0.033(11) 0.011(11)
C1 0.051(4) 0.066(5) 0.027(4) -0.005(3) 0.010(3) 0.002(4)
C2 0.048(4) 0.081(6) 0.054(5) -0.004(4) 0.028(4) 0.011(4)
C3 0.092(7) 0.048(5) 0.073(6) 0.015(4) 0.019(5) -0.017(4)
C4 0.048(5) 0.107(7) 0.042(4) 0.020(4) -0.006(4) -0.013(4)
K1 0.0426(10) 0.0475(9) 0.0659(12) -0.0004(7) 0.0120(9) 0.0024(7)

loop_
_atom_type_symbol
_atom_type_description
_atom_type_scat_dispersion_real
_atom_type_scat_dispersion_imag
_atom_type_scat_source
C C 0.0033 0.0016 'International Tables Vol C Tables 4.2.6.8 and 6.1.1.4'
O O 0.0106 0.0060 'International Tables Vol C Tables 4.2.6.8 and 6.1.1.4'
S S 0.1246 0.1234 'International Tables Vol C Tables 4.2.6.8 and 6.1.1.4'
Cl Cl 0.1484 0.1585 'International Tables Vol C Tables 4.2.6.8 and 6.1.1.4'
Ir Ir -1.4442 7.9887 'International Tables Vol C Tables 4.2.6.8 and 6.1.1.4'
K K 0.2009 0.2494 'International Tables Vol C Tables 4.2.6.8 and 6.1.1.4'
H H 0.0000 0.0000 'International Tables Vol C Tables 4.2.6.8 and 6.1.1.4'

loop_
_geom_angle_atom_site_label_1
_geom_angle_atom_site_label_2
_geom_angle_atom_site_label_3
_geom_angle
_geom_angle_site_symmetry_1
_geom_angle_site_symmetry_3
S1 Ir1 S1 180.0 3 .
S1 Ir1 Cl1 91.37(6) 3 .
S1 Ir1 Cl1 88.63(6) . .
S1 Ir1 Cl1 88.63(6) 3 3
S1 Ir1 Cl1 91.37(6) . 3
Cl1 Ir1 Cl1 180.0 . 3
S1 Ir1 Cl2 91.58(6) 3 .
S1 Ir1 Cl2 88.42(6) . .
Cl1 Ir1 Cl2 90.17(6) . .
Cl1 Ir1 Cl2 89.83(6) 3 .
S1 Ir1 Cl2 88.42(6) 3 3
S1 Ir1 Cl2 91.58(6) . 3
Cl1 Ir1 Cl2 89.83(6) . 3
Cl1 Ir1 Cl2 90.17(6) 3 3
Cl2 Ir1 Cl2 180.0 . 3
S2 Ir2 S2 180.0 3_665 .
S2 Ir2 Cl4 85.72(6) 3_665 3_665
S2 Ir2 Cl4 94.28(6) . 3_665
S2 Ir2 Cl4 94.28(6) 3_665 .
S2 Ir2 Cl4 85.73(6) . .
Cl4 Ir2 Cl4 180.0 3_665 .
S2 Ir2 Cl3 89.25(7) 3_665 3_665
S2 Ir2 Cl3 90.75(7) . 3_665
Cl4 Ir2 Cl3 89.49(7) 3_665 3_665
Cl4 Ir2 Cl3 90.51(7) . 3_665
S2 Ir2 Cl3 90.75(7) 3_665 .
S2 Ir2 Cl3 89.25(7) . .
Cl4 Ir2 Cl3 90.51(7) 3_665 .
Cl4 Ir2 Cl3 89.49(7) . .
Cl3 Ir2 Cl3 180.0 3_665 .
Ir1 Cl1 K1 101.25(6) . .
Ir1 Cl2 K1 113.25(7) . 1_545
Ir1 Cl2 K1 98.36(6) . 3
Ir2 Cl3 K1 98.44(7) . .
Ir2 Cl4 K1 97.02(7) . .
O1 S1 C2 108.4(4) . .
O1 S1 C1 107.2(3) . .
C2 S1 C1 101.2(4) . .
O1 S1 Ir1 116.1(2) . .
C2 S1 Ir1 111.7(3) . .
C1 S1 Ir1 111.3(2) . .
O2 S2 C4 107.5(4) . .
O2 S2 C3 106.7(4) . .
C4 S2 C3 101.3(4) . .
O2 S2 Ir2 115.7(2) . .
C4 S2 Ir2 112.1(3) . .
C3 S2 Ir2 112.5(3) . .
S1 O1 K1 129.2(3) . 3_565
S2 O2 K1 123.1(3) . .
K1 O1W H1W 109.5 . .
K1 O1W H2W 119.3 . .
H1W O1W H2W 97.7 . .
S1 C1 H1A 109.5 . .
S1 C1 H1B 109.5 . .
H1A C1 H1B 109.5 . .
S1 C1 H1C 109.5 . .
H1A C1 H1C 109.5 . .
H1B C1 H1C 109.5 . .
S1 C2 H2A 109.5 . .
S1 C2 H2B 109.5 . .
H2A C2 H2B 109.5 . .
S1 C2 H2C 109.5 . .
H2A C2 H2C 109.5 . .
H2B C2 H2C 109.5 . .
S2 C3 H3A 109.5 . .
S2 C3 H3B 109.5 . .
H3A C3 H3B 109.5 . .
S2 C3 H3C 109.5 . .
H3A C3 H3C 109.5 . .
H3B C3 H3C 109.5 . .
S2 C4 H4A 109.5 . .
S2 C4 H4B 109.5 . .
H4A C4 H4B 109.5 . .
S2 C4 H4C 109.5 . .
H4A C4 H4C 109.5 . .
H4B C4 H4C 109.5 . .
O1 K1 O2 151.27(17) 3_565 .
O1 K1 O1W 144.0(4) 3_565 .
O2 K1 O1W 49.0(4) . .
O1 K1 Cl1 128.41(12) 3_565 .
O2 K1 Cl1 73.47(13) . .
O1W K1 Cl1 76.3(4) . .
O1 K1 Cl3 88.91(13) 3_565 .
O2 K1 Cl3 62.47(12) . .
O1W K1 Cl3 94.7(4) . .
Cl1 K1 Cl3 126.64(7) . .
O1 K1 Cl2 63.46(11) 3_565 1_565
O2 K1 Cl2 120.77(14) . 1_565
O1W K1 Cl2 80.7(4) . 1_565
Cl1 K1 Cl2 128.98(7) . 1_565
Cl3 K1 Cl2 99.88(6) . 1_565
O1 K1 Cl4 94.64(13) 3_565 .
O2 K1 Cl4 70.51(12) . .
O1W K1 Cl4 118.5(4) . .
Cl1 K1 Cl4 76.91(6) . .
Cl3 K1 Cl4 61.53(6) . .
Cl2 K1 Cl4 152.70(7) 1_565 .
O1 K1 Cl2 67.80(12) 3_565 3
O2 K1 Cl2 134.97(14) . 3
O1W K1 Cl2 120.3(4) . 3
Cl1 K1 Cl2 61.98(5) . 3
Cl3 K1 Cl2 144.17(8) . 3
Cl2 K1 Cl2 93.65(6) 1_565 3
Cl4 K1 Cl2 92.45(6) . 3
O1 K1 K1 52.97(13) 3_565 3_565
O2 K1 K1 153.05(13) . 3_565
O1W K1 K1 104.7(4) . 3_565
Cl1 K1 K1 96.32(6) . 3_565
Cl3 K1 K1 136.17(7) . 3_565
Cl2 K1 K1 47.30(4) 1_565 3_565
Cl4 K1 K1 132.52(8) . 3_565
Cl2 K1 K1 46.35(4) 3 3_565

loop_
_geom_bond_atom_site_label_1
_geom_bond_atom_site_label_2
_geom_bond_distance
_geom_bond_site_symmetry_2
Ir1 S1 2.3071(17) 3
Ir1 S1 2.3072(17) .
Ir1 Cl1 2.3517(15) .
Ir1 Cl1 2.3517(15) 3
Ir1 Cl2 2.3622(14) .
Ir1 Cl2 2.3622(14) 3
Ir2 S2 2.3101(18) 3_665
Ir2 S2 2.3101(18) .
Ir2 Cl4 2.3577(16) 3_665
Ir2 Cl4 2.3577(16) .
Ir2 Cl3 2.3593(18) 3_665
Ir2 Cl3 2.3593(18) .
Cl1 K1 3.184(2) .
Cl2 K1 3.229(2) 1_545
Cl2 K1 3.279(2) 3
Cl3 K1 3.218(3) .
Cl4 K1 3.272(3) .
S1 O1 1.472(5) .
S1 C2 1.760(7) .
S1 C1 1.770(6) .
S2 O2 1.466(6) .
S2 C4 1.765(7) .
S2 C3 1.776(8) .
O1 K1 2.826(5) 3_565
O2 K1 2.853(5) .
O1W K1 3.06(2) .
O1W H1W 0.8200 .
O1W H2W 0.8156 .
C1 H1A 0.9600 .
C1 H1B 0.9600 .
C1 H1C 0.9600 .
C2 H2A 0.9600 .
C2 H2B 0.9600 .
C2 H2C 0.9600 .
C3 H3A 0.9600 .
C3 H3B 0.9600 .
C3 H3C 0.9600 .
C4 H4A 0.9600 .
C4 H4B 0.9600 .
C4 H4C 0.9600 .

loop_
_geom_torsion_atom_site_label_1
_geom_torsion_atom_site_label_2
_geom_torsion_atom_site_label_3
_geom_torsion_atom_site_label_4
_geom_torsion
_geom_torsion_site_symmetry_4
C2 S1 O1 K1 -72.2(5) 3_565
C1 S1 O1 K1 179.4(4) 3_565
Ir1 S1 O1 K1 54.3(4) 3_565
C4 S2 O2 K1 161.7(4) .
C3 S2 O2 K1 -90.3(4) .
Ir2 S2 O2 K1 35.6(4) .

_cod_database_fobs_code 2108190
